data_4036587
loop_
_publ_author_name
'Chattopadhyay, Amit Kumar'
'Menz, Helge'
'Ly, Vu Linh'
'Dorich, St\'ephane'
'Hanessian, Stephen'

_publ_section_title
;
 Synthesis of a Model Tetracyclic Core Structure of Calyciphylline B-Type
 Alkaloids.
;
_journal_issue 5
_journal_name_full 'The Journal of organic chemistry'
_journal_page_first 2182
_journal_page_last 2188
_journal_paper_doi 10.1021/acs.joc.5b02875
_journal_volume 81
_journal_year 2016
_chemical_absolute_configuration rmad
_chemical_compound_source 'Synthesized by the authors. See text'
_chemical_formula_moiety 'C13 H21 N O3'
_chemical_formula_sum 'C13 H21 N O3'
_chemical_formula_weight 239.31
_space_group_IT_number 4
_space_group_name_Hall 'P 2yb'
_space_group_name_H-M_alt 'P 1 21 1'
_symmetry_cell_setting monoclinic
_symmetry_space_group_name_Hall 'P 2yb'
_symmetry_space_group_name_H-M 'P 1 21 1'
_atom_sites_solution_hydrogens geom
_atom_sites_solution_primary direct
_atom_sites_solution_secondary difmap
_audit_creation_method SHELXL-97
_cell_angle_alpha 90
_cell_angle_beta 96.4282(18)
_cell_angle_gamma 90
_cell_formula_units_Z 2
_cell_length_a 6.4322(4)
_cell_length_b 9.2132(5)
_cell_length_c 11.2253(6)
_cell_measurement_reflns_used 11784
_cell_measurement_temperature 150
_cell_measurement_theta_max 69.32
_cell_measurement_theta_min 3.96
_cell_volume 661.04(7)
_computing_cell_refinement 'SAINT V7.60A(Bruker AXS, 2008)'
_computing_data_collection 'APEX2  (Bruker AXS, 2008)'
_computing_data_reduction 'SAINT V7.60A(Bruker AXS, 2008)'
_computing_molecular_graphics 'SHELXTL v6.12 (Bruker AXS, 2001)'
_computing_publication_material 'UdMX (Maris, 2004)'
_computing_structure_refinement 'SHELXL97 (Sheldrick, 2008)'
_computing_structure_solution 'SHELXS97 (Sheldrick, 2008)'
_diffrn_ambient_temperature 150
_diffrn_detector_area_resol_mean 8.3
_diffrn_measured_fraction_theta_full 0.986
_diffrn_measured_fraction_theta_max 0.986
_diffrn_measurement_device_type 'Bruker Microstar'
_diffrn_measurement_method \w
_diffrn_radiation_monochromator 'Helios optics'
_diffrn_radiation_source 'Rotating Anode'
_diffrn_radiation_type CuK\a
_diffrn_radiation_wavelength 1.54178
_diffrn_reflns_av_R_equivalents 0.038
_diffrn_reflns_av_sigmaI/netI 0.0205
_diffrn_reflns_limit_h_max 7
_diffrn_reflns_limit_h_min -7
_diffrn_reflns_limit_k_max 11
_diffrn_reflns_limit_k_min -8
_diffrn_reflns_limit_l_max 13
_diffrn_reflns_limit_l_min -13
_diffrn_reflns_number 11991
_diffrn_reflns_theta_full 69.77
_diffrn_reflns_theta_max 69.77
_diffrn_reflns_theta_min 3.96
_exptl_absorpt_coefficient_mu 0.686
_exptl_absorpt_correction_T_max 0.9729
_exptl_absorpt_correction_T_min 0.4865
_exptl_absorpt_correction_type multi-scan
_exptl_absorpt_process_details 'Sadabs (Sheldrick, 1996)'
_exptl_crystal_colour Colorless
_exptl_crystal_density_diffrn 1.202
_exptl_crystal_density_method 'not measured'
_exptl_crystal_description block
_exptl_crystal_F_000 260
_exptl_crystal_size_max 0.23
_exptl_crystal_size_mid 0.18
_exptl_crystal_size_min 0.04
_refine_diff_density_max 0.153
_refine_diff_density_min -0.151
_refine_diff_density_rms 0.038
_refine_ls_abs_structure_details 'Flack H D (1983), 660 Friedel Pairs'
_refine_ls_abs_structure_Flack -0.07(18)
_refine_ls_extinction_method none
_refine_ls_goodness_of_fit_ref 1.073
_refine_ls_hydrogen_treatment constr
_refine_ls_matrix_type full
_refine_ls_number_parameters 158
_refine_ls_number_reflns 1991
_refine_ls_number_restraints 1
_refine_ls_restrained_S_all 1.073
_refine_ls_R_factor_all 0.0318
_refine_ls_R_factor_gt 0.0317
_refine_ls_shift/su_max 0.000
_refine_ls_shift/su_mean 0.000
_refine_ls_structure_factor_coef Fsqd
_refine_ls_weighting_details 'calc w=1/[\s^2^(Fo^2^)+(0.0599P)^2^+0.0650P] where P=(Fo^2^+2Fc^2^)/3'
_refine_ls_weighting_scheme calc
_refine_ls_wR_factor_gt 0.0855
_refine_ls_wR_factor_ref 0.0856
_reflns_number_gt 1976
_reflns_number_total 1991
_reflns_threshold_expression I>2\s(I)
_cod_data_source_file jo5b02875_si_004.cif
_cod_data_source_block bent97
_cod_depositor_comments
;
The following automatic conversions were performed:

data item '_symmetry_cell_setting' value 'Monoclinic' was changed to
'monoclinic' in accordance with the
/home/saulius/struct/COD-crude-data/automatic-downloads/DataCite-retrospective/ACS/depositions/lib/dictionaries/cif_core.dic
dictionary named 'cif_core.dic' version 2.4.2 last updated on
2011-04-26.

Automatic conversion script
Id: cif_fix_values 6909 2019-04-08 15:41:33Z antanas 
;
_cod_original_sg_symbol_H-M P21
_cod_database_code 4036587

loop_
_symmetry_equiv_pos_as_xyz
'x, y, z'
'-x, y+1/2, -z'

loop_
_atom_site_label
_atom_site_type_symbol
_atom_site_fract_x
_atom_site_fract_y
_atom_site_fract_z
_atom_site_U_iso_or_equiv
_atom_site_adp_type
_atom_site_occupancy
_atom_site_symmetry_multiplicity
_atom_site_calc_flag
_atom_site_refinement_flags
O1 O -0.1808(2) -0.12297(13) 0.62624(10) 0.0438(3) Uani 1 1 d .
O2 O 0.41581(15) 0.07789(13) 0.79915(10) 0.0360(3) Uani 1 1 d .
O3 O 0.13733(15) -0.05637(12) 0.84398(10) 0.0334(3) Uani 1 1 d .
N1 N 0.08354(17) 0.13613(15) 0.72588(11) 0.0283(3) Uani 1 1 d .
C1 C -0.14408(19) 0.11554(15) 0.72124(12) 0.0245(3) Uani 1 1 d .
H1 H -0.1863 0.0916 0.8020 0.029 Uiso 1 1 calc R
C2 C -0.2282(2) 0.00304(16) 0.62686(12) 0.0273(3) Uani 1 1 d .
C3 C -0.3785(2) 0.07923(17) 0.53390(13) 0.0302(3) Uani 1 1 d .
H3A H -0.5243 0.0707 0.5535 0.036 Uiso 1 1 calc R
H3B H -0.3698 0.0383 0.4531 0.036 Uiso 1 1 calc R
C4 C -0.3058(2) 0.23643(16) 0.54043(13) 0.0290(3) Uani 1 1 d .
H4A H -0.4214 0.3028 0.5113 0.035 Uiso 1 1 calc R
H4B H -0.1880 0.2515 0.4920 0.035 Uiso 1 1 calc R
C5 C -0.2353(2) 0.26176(16) 0.67519(12) 0.0247(3) Uani 1 1 d .
H5 H -0.3576 0.2890 0.7182 0.030 Uiso 1 1 calc R
C6 C -0.0576(2) 0.37133(17) 0.70232(12) 0.0275(3) Uani 1 1 d .
H6 H -0.0491 0.3967 0.7894 0.033 Uiso 1 1 calc R
C7 C 0.1358(2) 0.28085(18) 0.68334(13) 0.0290(3) Uani 1 1 d .
H7A H 0.1589 0.2784 0.5976 0.035 Uiso 1 1 calc R
H7B H 0.2626 0.3199 0.7308 0.035 Uiso 1 1 calc R
C8 C -0.0812(2) 0.51176(18) 0.63115(14) 0.0337(3) Uani 1 1 d .
H8A H 0.0431 0.5723 0.6512 0.051 Uiso 1 1 calc R
H8B H -0.2054 0.5640 0.6512 0.051 Uiso 1 1 calc R
H8C H -0.0965 0.4896 0.5452 0.051 Uiso 1 1 calc R
C9 C 0.2286(2) 0.05351(17) 0.79081(13) 0.0277(3) Uani 1 1 d .
C10 C 0.2634(2) -0.17438(17) 0.90214(13) 0.0320(3) Uani 1 1 d .
C11 C 0.3982(3) -0.1193(2) 1.01235(14) 0.0445(4) Uani 1 1 d .
H11A H 0.5072 -0.0551 0.9877 0.067 Uiso 1 1 calc R
H11B H 0.4636 -0.2017 1.0572 0.067 Uiso 1 1 calc R
H11C H 0.3110 -0.0654 1.0633 0.067 Uiso 1 1 calc R
C12 C 0.3931(3) -0.2459(2) 0.81322(17) 0.0449(4) Uani 1 1 d .
H12A H 0.3054 -0.2623 0.7372 0.067 Uiso 1 1 calc R
H12B H 0.4471 -0.3390 0.8456 0.067 Uiso 1 1 calc R
H12C H 0.5104 -0.1824 0.7995 0.067 Uiso 1 1 calc R
C13 C 0.0953(3) -0.2773(2) 0.93682(15) 0.0413(4) Uani 1 1 d .
H13A H 0.0156 -0.2298 0.9953 0.062 Uiso 1 1 calc R
H13B H 0.1613 -0.3655 0.9723 0.062 Uiso 1 1 calc R
H13C H 0.0009 -0.3029 0.8653 0.062 Uiso 1 1 calc R

loop_
_atom_site_aniso_label
_atom_site_aniso_U_11
_atom_site_aniso_U_22
_atom_site_aniso_U_33
_atom_site_aniso_U_23
_atom_site_aniso_U_13
_atom_site_aniso_U_12
O1 0.0617(8) 0.0206(7) 0.0467(6) -0.0017(5) -0.0038(5) 0.0045(5)
O2 0.0239(5) 0.0328(6) 0.0507(6) 0.0111(5) 0.0018(4) -0.0020(4)
O3 0.0275(5) 0.0284(6) 0.0437(5) 0.0136(5) 0.0010(4) -0.0027(5)
N1 0.0220(5) 0.0239(7) 0.0389(6) 0.0085(5) 0.0034(4) -0.0030(5)
C1 0.0225(6) 0.0236(8) 0.0278(6) -0.0001(6) 0.0043(5) -0.0031(5)
C2 0.0300(6) 0.0201(8) 0.0323(7) 0.0008(6) 0.0053(5) -0.0027(6)
C3 0.0328(6) 0.0237(8) 0.0328(6) -0.0032(6) -0.0026(5) -0.0020(6)
C4 0.0313(7) 0.0211(8) 0.0331(7) -0.0009(6) -0.0030(5) 0.0031(6)
C5 0.0240(6) 0.0203(7) 0.0303(6) -0.0031(6) 0.0047(5) -0.0009(5)
C6 0.0286(6) 0.0228(8) 0.0308(6) -0.0022(6) 0.0028(5) -0.0026(6)
C7 0.0245(6) 0.0231(8) 0.0392(7) 0.0066(6) 0.0028(5) -0.0034(6)
C8 0.0337(7) 0.0206(8) 0.0462(8) -0.0001(7) 0.0014(6) -0.0020(6)
C9 0.0271(6) 0.0230(8) 0.0332(6) 0.0057(6) 0.0036(5) -0.0012(6)
C10 0.0385(7) 0.0265(8) 0.0299(6) 0.0068(6) -0.0007(5) 0.0005(7)
C11 0.0483(9) 0.0489(12) 0.0338(7) 0.0051(8) -0.0067(6) -0.0059(8)
C12 0.0557(10) 0.0319(10) 0.0486(9) 0.0034(8) 0.0126(8) 0.0022(8)
C13 0.0533(10) 0.0323(9) 0.0382(8) 0.0095(7) 0.0046(7) -0.0061(8)

loop_
_atom_type_symbol
_atom_type_description
_atom_type_scat_dispersion_real
_atom_type_scat_dispersion_imag
_atom_type_scat_source
C C 0.0181 0.0091 'International Tables Vol C Tables 4.2.6.8 and 6.1.1.4'
H H 0.0000 0.0000 'International Tables Vol C Tables 4.2.6.8 and 6.1.1.4'
N N 0.0311 0.0180 'International Tables Vol C Tables 4.2.6.8 and 6.1.1.4'
O O 0.0492 0.0322 'International Tables Vol C Tables 4.2.6.8 and 6.1.1.4'

loop_
_geom_angle_atom_site_label_1
_geom_angle_atom_site_label_2
_geom_angle_atom_site_label_3
_geom_angle
_geom_angle_publ_flag
C9 O3 C10 120.64(10) y
C9 N1 C7 121.14(11) y
C9 N1 C1 124.77(11) y
C7 N1 C1 111.65(11) y
N1 C1 C5 103.89(10) y
N1 C1 C2 112.54(11) y
C5 C1 C2 105.54(11) y
N1 C1 H1 111.5 ?
C5 C1 H1 111.5 ?
C2 C1 H1 111.5 ?
O1 C2 C3 125.97(14) y
O1 C2 C1 125.91(14) y
C3 C2 C1 108.11(12) y
C2 C3 C4 103.84(12) y
C2 C3 H3A 111.0 ?
C4 C3 H3A 111.0 ?
C2 C3 H3B 111.0 ?
C4 C3 H3B 111.0 ?
H3A C3 H3B 109.0 ?
C3 C4 C5 104.21(12) y
C3 C4 H4A 110.9 ?
C5 C4 H4A 110.9 ?
C3 C4 H4B 110.9 ?
C5 C4 H4B 110.9 ?
H4A C4 H4B 108.9 ?
C6 C5 C1 105.25(11) y
C6 C5 C4 115.13(12) y
C1 C5 C4 104.82(11) y
C6 C5 H5 110.4 ?
C1 C5 H5 110.4 ?
C4 C5 H5 110.4 ?
C8 C6 C5 115.39(12) y
C8 C6 C7 115.15(12) y
C5 C6 C7 102.33(13) y
C8 C6 H6 107.8 ?
C5 C6 H6 107.8 ?
C7 C6 H6 107.8 ?
N1 C7 C6 103.28(11) y
N1 C7 H7A 111.1 ?
C6 C7 H7A 111.1 ?
N1 C7 H7B 111.1 ?
C6 C7 H7B 111.1 ?
H7A C7 H7B 109.1 ?
C6 C8 H8A 109.5 ?
C6 C8 H8B 109.5 ?
H8A C8 H8B 109.5 ?
C6 C8 H8C 109.5 ?
H8A C8 H8C 109.5 ?
H8B C8 H8C 109.5 ?
O2 C9 O3 125.62(13) y
O2 C9 N1 123.65(13) y
O3 C9 N1 110.73(11) y
O3 C10 C11 110.64(14) y
O3 C10 C13 101.72(12) y
C11 C10 C13 110.97(13) y
O3 C10 C12 110.23(12) y
C11 C10 C12 112.00(14) y
C13 C10 C12 110.84(15) y
C10 C11 H11A 109.5 ?
C10 C11 H11B 109.5 ?
H11A C11 H11B 109.5 ?
C10 C11 H11C 109.5 ?
H11A C11 H11C 109.5 ?
H11B C11 H11C 109.5 ?
C10 C12 H12A 109.5 ?
C10 C12 H12B 109.5 ?
H12A C12 H12B 109.5 ?
C10 C12 H12C 109.5 ?
H12A C12 H12C 109.5 ?
H12B C12 H12C 109.5 ?
C10 C13 H13A 109.5 ?
C10 C13 H13B 109.5 ?
H13A C13 H13B 109.5 ?
C10 C13 H13C 109.5 ?
H13A C13 H13C 109.5 ?
H13B C13 H13C 109.5 ?

loop_
_geom_bond_atom_site_label_1
_geom_bond_atom_site_label_2
_geom_bond_distance
_geom_bond_publ_flag
O1 C2 1.2004(19) y
O2 C9 1.2181(17) y
O3 C9 1.3432(18) y
O3 C10 1.4653(18) y
N1 C9 1.3525(19) y
N1 C7 1.468(2) y
N1 C1 1.4715(16) y
C1 C5 1.536(2) y
C1 C2 1.537(2) y
C1 H1 1.0000 ?
C2 C3 1.513(2) y
C3 C4 1.521(2) y
C3 H3a 0.9900 ?
C3 H3b 0.9900 ?
C4 C5 1.5475(18) y
C4 H4a 0.9900 ?
C4 H4b 0.9900 ?
C5 C6 1.5299(19) y
C5 H5 1.0000 ?
C6 C8 1.519(2) y
C6 C7 1.532(2) y
C6 H6 1.0000 ?
C7 H7a 0.9900 ?
C7 H7b 0.9900 ?
C8 H8a 0.9800 ?
C8 H8b 0.9800 ?
C8 H8c 0.9800 ?
C10 C11 1.517(2) y
C10 C13 1.521(2) y
C10 C12 1.521(2) y
C11 H11a 0.9800 ?
C11 H11b 0.9800 ?
C11 H11c 0.9800 ?
C12 H12a 0.9800 ?
C12 H12b 0.9800 ?
C12 H12c 0.9800 ?
C13 H13a 0.9800 ?
C13 H13b 0.9800 ?
C13 H13c 0.9800 ?

loop_
_geom_torsion_atom_site_label_1
_geom_torsion_atom_site_label_2
_geom_torsion_atom_site_label_3
_geom_torsion_atom_site_label_4
_geom_torsion
_geom_torsion_publ_flag
C9 N1 C1 C5 160.74(14) y
C7 N1 C1 C5 -1.58(15) y
C9 N1 C1 C2 -85.59(17) y
C7 N1 C1 C2 112.09(13) y
N1 C1 C2 O1 61.94(19) y
C5 C1 C2 O1 174.59(14) y
N1 C1 C2 C3 -117.23(12) y
C5 C1 C2 C3 -4.58(14) y
O1 C2 C3 C4 -153.59(15) y
C1 C2 C3 C4 25.58(15) y
C2 C3 C4 C5 -36.43(14) y
N1 C1 C5 C6 -21.15(13) y
C2 C1 C5 C6 -139.74(11) y
N1 C1 C5 C4 100.68(12) y
C2 C1 C5 C4 -17.91(13) y
C3 C4 C5 C6 149.01(13) y
C3 C4 C5 C1 33.88(13) y
C1 C5 C6 C8 160.82(12) y
C4 C5 C6 C8 45.94(18) y
C1 C5 C6 C7 34.99(13) y
C4 C5 C6 C7 -79.89(14) y
C9 N1 C7 C6 -139.61(13) y
C1 N1 C7 C6 23.45(15) y
C8 C6 C7 N1 -161.19(12) y
C5 C6 C7 N1 -35.20(14) y
C10 O3 C9 O2 -10.8(2) y
C10 O3 C9 N1 169.52(13) y
C7 N1 C9 O2 -14.6(2) y
C1 N1 C9 O2 -175.34(14) y
C7 N1 C9 O3 165.07(12) y
C1 N1 C9 O3 4.3(2) y
C9 O3 C10 C11 67.51(17) y
C9 O3 C10 C13 -174.54(13) y
C9 O3 C10 C12 -56.92(18) y
